data_7024927
loop_
_publ_author_name
'Finze, Maik'
'Sprenger, Jan A. P.'
'Schaack, Bernd Bastian'

_publ_section_title
;
 Salts of the 1-cyanocarba-closo-dodecaborate anions
 [1-NC-closo-1-CB11X11]- (X = H, F, Cl, Br, I).
;
_journal_issue 10
_journal_name_full 'Dalton transactions (Cambridge, England : 2003)'
_journal_page_first 2708
_journal_page_last 2716
_journal_paper_doi 10.1039/b922720b
_journal_volume 39
_journal_year 2010
_chemical_formula_moiety 'C2 B11 Cl11 N, Cs'
_chemical_formula_sum 'C2 B11 Cl11 Cs N'
_chemical_formula_weight 679.80
_chemical_name_common Caesium-1-cyanoundecachloridocarba-closo-dodecaborate
_chemical_name_systematic
;
Caesium-1-cyanoundecachloridocarba-<i>closo</i>-dodecaborate
;
_space_group_IT_number 142
_symmetry_cell_setting tetragonal
_symmetry_space_group_name_Hall '-I 4bd 2c'
_symmetry_space_group_name_H-M 'I 41/a c d :2'
_atom_sites_solution_hydrogens none
_atom_sites_solution_primary direct
_atom_sites_solution_secondary difmap
_audit_creation_method SHELXL-97
_cell_angle_alpha 90.00
_cell_angle_beta 90.00
_cell_angle_gamma 90.00
_cell_formula_units_Z 16
_cell_length_a 18.638(3)
_cell_length_b 18.638(3)
_cell_length_c 24.499(4)
_cell_measurement_reflns_used 3672
_cell_measurement_temperature 293(2)
_cell_measurement_theta_max 25.00
_cell_measurement_theta_min 5.16
_cell_volume 8510(2)
_computing_cell_refinement 'CrysAlis RED (Kuma 2000)'
_computing_data_collection 'CrysAlis CCD (KUMA, 2000)'
_computing_data_reduction 'CrysAlis RED (Kuma 2000)'
_computing_molecular_graphics 'Diamond 3.1f (Brandeburger, 2008)'
_computing_publication_material 'SHELXL-97 (Sheldrick, 1997)'
_computing_structure_refinement 'SHELXL-97 (Sheldrick, 1997)'
_computing_structure_solution 'SHELXS-97 (Sheldrick, 1990)'
_diffrn_ambient_temperature 293(2)
_diffrn_measured_fraction_theta_full 0.988
_diffrn_measured_fraction_theta_max 0.988
_diffrn_measurement_device_type 'Stoe STADI CCD'
_diffrn_measurement_method omega
_diffrn_radiation_monochromator graphite
_diffrn_radiation_source 'fine-focus sealed tube'
_diffrn_radiation_type MoK\a
_diffrn_radiation_wavelength 0.71073
_diffrn_reflns_av_R_equivalents 0.0512
_diffrn_reflns_av_sigmaI/netI 0.0241
_diffrn_reflns_limit_h_max 22
_diffrn_reflns_limit_h_min -22
_diffrn_reflns_limit_k_max 17
_diffrn_reflns_limit_k_min -22
_diffrn_reflns_limit_l_max 28
_diffrn_reflns_limit_l_min -28
_diffrn_reflns_number 16987
_diffrn_reflns_theta_full 25.00
_diffrn_reflns_theta_max 25.00
_diffrn_reflns_theta_min 5.16
_diffrn_standards_number 0
_exptl_absorpt_coefficient_mu 3.112
_exptl_absorpt_correction_T_max 0.7401
_exptl_absorpt_correction_T_min 0.5641
_exptl_absorpt_correction_type numerical
_exptl_absorpt_process_details 'X-RED 1.20 (Stoe & Cie, 1996)'
_exptl_crystal_colour colourless
_exptl_crystal_density_diffrn 2.122
_exptl_crystal_density_method 'not measured'
_exptl_crystal_description block
_exptl_crystal_F_000 5056
_exptl_crystal_size_max 0.15
_exptl_crystal_size_mid 0.10
_exptl_crystal_size_min 0.10
_refine_diff_density_max 0.622
_refine_diff_density_min -0.549
_refine_diff_density_rms 0.078
_refine_ls_extinction_method none
_refine_ls_goodness_of_fit_ref 1.071
_refine_ls_hydrogen_treatment none
_refine_ls_matrix_type full
_refine_ls_number_parameters 135
_refine_ls_number_reflns 1859
_refine_ls_number_restraints 8
_refine_ls_restrained_S_all 1.085
_refine_ls_R_factor_all 0.0382
_refine_ls_R_factor_gt 0.0292
_refine_ls_shift/su_max 0.004
_refine_ls_shift/su_mean 0.001
_refine_ls_structure_factor_coef Fsqd
_refine_ls_weighting_details 'calc w=1/[\s^2^(Fo^2^)+(0.0540P)^2^+3.2000P] where P=(Fo^2^+2Fc^2^)/3'
_refine_ls_weighting_scheme calc
_refine_ls_wR_factor_gt 0.0801
_refine_ls_wR_factor_ref 0.0842
_reflns_number_gt 1553
_reflns_number_total 1859
_reflns_threshold_expression >2sigma(I)
_cod_data_source_file b922720b.txt
_cod_data_source_block Cs[1-NC-closo-1-CB11Cl11]
_cod_original_cell_volume 8510(3)
_cod_original_sg_symbol_H-M 'I 41/acd'
_cod_database_code 7024927

loop_
_symmetry_equiv_pos_as_xyz
'x, y, z'
'-y+1/4, x+3/4, z+1/4'
'-x+1/2, -y, z+1/2'
'y+1/4, -x+1/4, z+3/4'
'x, -y, -z+1/2'
'y+1/4, x+3/4, -z+3/4'
'-x+1/2, y, -z'
'-y+1/4, -x+1/4, -z+1/4'
'x+1/2, y+1/2, z+1/2'
'-y+3/4, x+5/4, z+3/4'
'-x+1, -y+1/2, z+1'
'y+3/4, -x+3/4, z+5/4'
'x+1/2, -y+1/2, -z+1'
'y+3/4, x+5/4, -z+5/4'
'-x+1, y+1/2, -z+1/2'
'-y+3/4, -x+3/4, -z+3/4'
'-x, -y, -z'
'y-1/4, -x-3/4, -z-1/4'
'x-1/2, y, -z-1/2'
'-y-1/4, x-1/4, -z-3/4'
'-x, y, z-1/2'
'-y-1/4, -x-3/4, z-3/4'
'x-1/2, -y, z'
'y-1/4, x-1/4, z-1/4'
'-x+1/2, -y+1/2, -z+1/2'
'y+1/4, -x-1/4, -z+1/4'
'x, y+1/2, -z'
'-y+1/4, x+1/4, -z-1/4'
'-x+1/2, y+1/2, z'
'-y+1/4, -x-1/4, z-1/4'
'x, -y+1/2, z+1/2'
'y+1/4, x+1/4, z+1/4'

loop_
_atom_site_label
_atom_site_type_symbol
_atom_site_fract_x
_atom_site_fract_y
_atom_site_fract_z
_atom_site_U_iso_or_equiv
_atom_site_adp_type
_atom_site_occupancy
_atom_site_symmetry_multiplicity
_atom_site_calc_flag
_atom_site_refinement_flags
_atom_site_disorder_assembly
_atom_site_disorder_group
Cs1 Cs 0.2500 0.19668(2) 0.0000 0.05118(17) Uani 1 2 d S . .
B2 B 0.20405(18) 0.26584(19) 0.30902(13) 0.0265(7) Uani 1 1 d . . .
Cl2 Cl 0.15276(5) 0.28508(6) 0.36783(4) 0.0476(3) Uani 1 1 d . . .
B3 B 0.20240(18) 0.2508(2) 0.19040(13) 0.0273(8) Uani 1 1 d . . .
Cl3 Cl 0.15013(5) 0.25409(7) 0.13041(4) 0.0546(3) Uani 1 1 d . A .
B4 B 0.16469(19) 0.21738(18) 0.25343(14) 0.0266(7) Uani 1 1 d . . .
Cl4 Cl 0.07444(4) 0.18892(5) 0.25582(4) 0.0439(2) Uani 1 1 d . . .
B5 B 0.26629(19) 0.33057(19) 0.28065(15) 0.0290(8) Uani 1 1 d . . .
Cl5 Cl 0.27867(5) 0.41552(5) 0.31071(4) 0.0523(3) Uani 1 1 d . . .
B6 B 0.26517(18) 0.32099(19) 0.20765(15) 0.0278(8) Uani 1 1 d . . .
Cl6 Cl 0.27653(6) 0.39594(5) 0.16435(4) 0.0539(3) Uani 1 1 d . . .
B1 B 0.1820(19) 0.314(2) 0.247(4) 0.0233(14) Uani 0.50 1 d PD A 1
Cl1 Cl 0.1129(3) 0.3784(2) 0.2423(2) 0.0462(12) Uani 0.50 1 d PDU A 1
C1 C 0.1888(16) 0.3047(18) 0.246(3) 0.0233(14) Uani 0.50 1 d PD A 2
C2 C 0.1312(6) 0.3577(6) 0.2435(7) 0.033(4) Uani 0.50 1 d PD A 2
N1 N 0.0913(7) 0.3973(7) 0.2447(6) 0.042(2) Uani 0.50 1 d P A 2

loop_
_atom_site_aniso_label
_atom_site_aniso_U_11
_atom_site_aniso_U_22
_atom_site_aniso_U_33
_atom_site_aniso_U_23
_atom_site_aniso_U_13
_atom_site_aniso_U_12
Cs1 0.0357(2) 0.0582(3) 0.0597(3) 0.000 -0.00001(15) 0.000
B2 0.0274(18) 0.0282(18) 0.0241(17) -0.0020(14) 0.0031(14) 0.0009(14)
Cl2 0.0472(5) 0.0620(6) 0.0337(5) -0.0086(4) 0.0158(4) 0.0069(4)
B3 0.0262(18) 0.0332(18) 0.0224(16) -0.0018(14) -0.0028(14) 0.0042(15)
Cl3 0.0495(6) 0.0808(7) 0.0335(5) -0.0017(4) -0.0177(4) 0.0110(5)
B4 0.0266(18) 0.0236(17) 0.0295(18) -0.0028(14) 0.0023(14) 0.0003(15)
Cl4 0.0239(4) 0.0423(5) 0.0655(6) -0.0026(4) 0.0031(4) -0.0053(4)
B5 0.0302(19) 0.0247(18) 0.0320(19) -0.0060(15) -0.0001(15) 0.0010(15)
Cl5 0.0549(6) 0.0341(5) 0.0678(6) -0.0259(4) 0.0073(5) -0.0057(4)
B6 0.0261(18) 0.0271(18) 0.0303(18) 0.0047(15) 0.0046(14) 0.0014(14)
Cl6 0.0616(6) 0.0387(5) 0.0613(6) 0.0258(4) 0.0112(5) 0.0042(4)
B1 0.023(5) 0.017(7) 0.030(2) -0.002(9) 0.003(6) 0.0058(17)
Cl1 0.037(2) 0.038(3) 0.0637(16) 0.001(2) 0.0026(19) 0.0222(16)
C1 0.023(5) 0.017(7) 0.030(2) -0.002(9) 0.003(6) 0.0058(17)
C2 0.031(8) 0.030(8) 0.038(5) -0.006(6) 0.006(5) -0.002(6)
N1 0.054(8) 0.026(6) 0.045(4) -0.004(4) 0.000(6) 0.015(5)

loop_
_atom_type_symbol
_atom_type_description
_atom_type_scat_dispersion_real
_atom_type_scat_dispersion_imag
_atom_type_scat_source
C C 0.0033 0.0016 'International Tables Vol C Tables 4.2.6.8 and 6.1.1.4'
B B 0.0013 0.0007 'International Tables Vol C Tables 4.2.6.8 and 6.1.1.4'
Cl Cl 0.1484 0.1585 'International Tables Vol C Tables 4.2.6.8 and 6.1.1.4'
Cs Cs -0.3680 2.1192 'International Tables Vol C Tables 4.2.6.8 and 6.1.1.4'
N N 0.0061 0.0033 'International Tables Vol C Tables 4.2.6.8 and 6.1.1.4'

loop_
_geom_angle_atom_site_label_1
_geom_angle_atom_site_label_2
_geom_angle_atom_site_label_3
_geom_angle
_geom_angle_site_symmetry_1
_geom_angle_site_symmetry_3
N1 Cs1 N1 70.9(5) 10_544 14_444
N1 Cs1 Cl4 131.6(2) 10_544 8
N1 Cs1 Cl4 61.1(2) 14_444 8
N1 Cs1 Cl4 61.1(2) 10_544 4_554
N1 Cs1 Cl4 131.6(2) 14_444 4_554
Cl4 Cs1 Cl4 167.25(3) 8 4_554
N1 Cs1 Cl2 71.2(3) 10_544 25
N1 Cs1 Cl2 100.0(3) 14_444 25
Cl4 Cs1 Cl2 121.87(2) 8 25
Cl4 Cs1 Cl2 59.48(2) 4_554 25
N1 Cs1 Cl2 100.0(3) 10_544 31_554
N1 Cs1 Cl2 71.2(3) 14_444 31_554
Cl4 Cs1 Cl2 59.48(2) 8 31_554
Cl4 Cs1 Cl2 121.87(2) 4_554 31_554
Cl2 Cs1 Cl2 169.53(3) 25 31_554
N1 Cs1 Cl5 157.6(3) 10_544 24
N1 Cs1 Cl5 114.5(2) 14_444 24
Cl4 Cs1 Cl5 60.905(19) 8 24
Cl4 Cs1 Cl5 107.67(2) 4_554 24
Cl2 Cs1 Cl5 86.37(2) 25 24
Cl2 Cs1 Cl5 102.32(2) 31_554 24
N1 Cs1 Cl5 114.5(2) 10_544 20_656
N1 Cs1 Cl5 157.6(3) 14_444 20_656
Cl4 Cs1 Cl5 107.67(2) 8 20_656
Cl4 Cs1 Cl5 60.905(19) 4_554 20_656
Cl2 Cs1 Cl5 102.32(2) 25 20_656
Cl2 Cs1 Cl5 86.37(2) 31_554 20_656
Cl5 Cs1 Cl5 69.34(4) 24 20_656
N1 Cs1 Cl1 1.0(3) 10_544 10_544
N1 Cs1 Cl1 71.7(2) 14_444 10_544
Cl4 Cs1 Cl1 132.30(8) 8 10_544
Cl4 Cs1 Cl1 60.40(8) 4_554 10_544
Cl2 Cs1 Cl1 71.49(9) 25 10_544
Cl2 Cs1 Cl1 99.81(9) 31_554 10_544
Cl5 Cs1 Cl1 157.83(9) 24 10_544
Cl5 Cs1 Cl1 113.58(8) 20_656 10_544
N1 Cs1 Cl1 71.7(2) 10_544 14_444
N1 Cs1 Cl1 1.0(3) 14_444 14_444
Cl4 Cs1 Cl1 60.40(8) 8 14_444
Cl4 Cs1 Cl1 132.30(8) 4_554 14_444
Cl2 Cs1 Cl1 99.81(9) 25 14_444
Cl2 Cs1 Cl1 71.49(9) 31_554 14_444
Cl5 Cs1 Cl1 113.58(8) 24 14_444
Cl5 Cs1 Cl1 157.83(9) 20_656 14_444
Cl1 Cs1 Cl1 72.54(16) 10_544 14_444
N1 Cs1 Cl3 57.4(3) 10_544 7
N1 Cs1 Cl3 94.9(3) 14_444 7
Cl4 Cs1 Cl3 118.53(2) 8 7
Cl4 Cs1 Cl3 65.42(2) 4_554 7
Cl2 Cs1 Cl3 117.43(2) 25 7
Cl2 Cs1 Cl3 59.24(2) 31_554 7
Cl5 Cs1 Cl3 138.83(3) 24 7
Cl5 Cs1 Cl3 72.81(3) 20_656 7
Cl1 Cs1 Cl3 56.63(9) 10_544 7
Cl1 Cs1 Cl3 95.84(9) 14_444 7
N1 Cs1 Cl3 94.9(3) 10_544 .
N1 Cs1 Cl3 57.4(3) 14_444 .
Cl4 Cs1 Cl3 65.42(2) 8 .
Cl4 Cs1 Cl3 118.53(2) 4_554 .
Cl2 Cs1 Cl3 59.24(2) 25 .
Cl2 Cs1 Cl3 117.43(2) 31_554 .
Cl5 Cs1 Cl3 72.81(3) 24 .
Cl5 Cs1 Cl3 138.83(3) 20_656 .
Cl1 Cs1 Cl3 95.84(9) 10_544 .
Cl1 Cs1 Cl3 56.63(9) 14_444 .
Cl3 Cs1 Cl3 147.72(4) 7 .
C1 B2 B6 103.3(15) . 25
C1 B2 Cl2 123.7(12) . .
B6 B2 Cl2 123.4(2) 25 .
C1 B2 B3 104.0(11) . 25
B6 B2 B3 61.4(2) 25 25
Cl2 B2 B3 124.2(2) . 25
C1 B2 B4 57.6(17) . .
B6 B2 B4 59.66(19) 25 .
Cl2 B2 B4 120.1(2) . .
B3 B2 B4 108.7(2) 25 .
C1 B2 B5 59.0(15) . .
B6 B2 B5 108.3(2) 25 .
Cl2 B2 B5 121.6(2) . .
B3 B2 B5 59.28(19) 25 .
B4 B2 B5 107.8(2) . .
C1 B2 B1 6(3) . .
B6 B2 B1 109(2) 25 .
Cl2 B2 B1 117.5(16) . .
B3 B2 B1 108.4(14) 25 .
B4 B2 B1 61(2) . .
B5 B2 B1 59.5(16) . .
B2 Cl2 Cs1 117.66(12) . 25
C1 B3 Cl3 124.1(12) . .
C1 B3 B2 104.0(11) . 25
Cl3 B3 B2 123.8(2) . 25
C1 B3 B5 103.4(16) . 25
Cl3 B3 B5 123.1(2) . 25
B2 B3 B5 61.52(19) 25 25
C1 B3 B6 59.0(15) . .
Cl3 B3 B6 121.8(2) . .
B2 B3 B6 59.12(19) 25 .
B5 B3 B6 108.2(2) 25 .
C1 B3 B4 57.6(18) . .
Cl3 B3 B4 120.6(2) . .
B2 B3 B4 108.4(2) 25 .
B5 B3 B4 59.45(19) 25 .
B6 B3 B4 107.5(2) . .
C1 B3 B1 5(3) . .
Cl3 B3 B1 118.9(16) . .
B2 B3 B1 107.9(13) 25 .
B5 B3 B1 108.4(19) 25 .
B6 B3 B1 59.8(16) . .
B4 B3 B1 60(2) . .
B3 Cl3 Cs1 114.50(12) . .
C1 B4 Cl4 122.9(7) . .
C1 B4 B6 104.5(16) . 25
Cl4 B4 B6 124.4(2) . 25
C1 B4 B5 103.9(16) . 25
Cl4 B4 B5 123.7(2) . 25
B6 B4 B5 60.9(2) 25 25
C1 B4 B2 59(3) . .
Cl4 B4 B2 121.1(2) . .
B6 B4 B2 59.4(2) 25 .
B5 B4 B2 108.3(2) 25 .
C1 B4 B3 58(3) . .
Cl4 B4 B3 120.2(2) . .
B6 B4 B3 108.2(2) 25 .
B5 B4 B3 59.3(2) 25 .
B2 B4 B3 108.5(2) . .
C1 B4 B1 5(2) . .
Cl4 B4 B1 117.7(9) . .
B6 B4 B1 108.4(18) 25 .
B5 B4 B1 108.9(18) 25 .
B2 B4 B1 60(3) . .
B3 B4 B1 61(3) . .
B4 Cl4 Cs1 113.77(11) . 2_545
C1 B5 Cl5 124.1(9) . .
C1 B5 B3 103.3(11) . 25
Cl5 B5 B3 123.9(2) . 25
C1 B5 B4 103.4(18) . 25
Cl5 B5 B4 123.7(2) . 25
B3 B5 B4 61.2(2) 25 25
C1 B5 B6 59(2) . .
Cl5 B5 B6 120.5(2) . .
B3 B5 B6 108.5(2) 25 .
B4 B5 B6 59.36(19) 25 .
C1 B5 B1 7(2) . .
Cl5 B5 B1 117.3(12) . .
B3 B5 B1 109.1(13) 25 .
B4 B5 B1 109(2) 25 .
B6 B5 B1 61(3) . .
C1 B5 B2 58(2) . .
Cl5 B5 B2 121.5(2) . .
B3 B5 B2 59.20(19) 25 .
B4 B5 B2 108.0(2) 25 .
B6 B5 B2 107.9(2) . .
B1 B5 B2 61(2) . .
B5 Cl5 Cs1 108.43(12) . 26_565
C1 B6 B2 103.4(11) . 25
C1 B6 Cl6 124.3(10) . .
B2 B6 Cl6 123.2(2) 25 .
C1 B6 B4 104.1(18) . 25
B2 B6 B4 60.91(19) 25 25
Cl6 B6 B4 123.7(2) . 25
C1 B6 B5 59(2) . .
B2 B6 B5 108.5(2) 25 .
Cl6 B6 B5 121.2(2) . .
B4 B6 B5 59.69(19) 25 .
C1 B6 B3 58(2) . .
B2 B6 B3 59.4(2) 25 .
Cl6 B6 B3 120.7(2) . .
B4 B6 B3 108.2(2) 25 .
B5 B6 B3 108.2(2) . .
C1 B6 B1 6.4(18) . .
B2 B6 B1 109.5(12) 25 .
Cl6 B6 B1 118.0(12) . .
B4 B6 B1 109(2) 25 .
B5 B6 B1 60(3) . .
B3 B6 B1 61(2) . .
Cl1 B1 B5 123(3) . .
Cl1 B1 B2 123(5) . .
B5 B1 B2 60(2) . .
Cl1 B1 B6 123(4) . .
B5 B1 B6 59.4(13) . .
B2 B1 B6 106.3(14) . .
Cl1 B1 B4 123(3) . .
B5 B1 B4 106(2) . .
B2 B1 B4 58.5(17) . .
B6 B1 B4 105(2) . .
Cl1 B1 B3 123(5) . .
B5 B1 B3 105.8(16) . .
B2 B1 B3 105.1(12) . .
B6 B1 B3 59(2) . .
B4 B1 B3 58.5(17) . .
B1 Cl1 Cs1 171(2) . 12_454
C2 C1 B4 117(2) . .
C2 C1 B3 118(4) . .
B4 C1 B3 64.0(18) . .
C2 C1 B2 116(4) . .
B4 C1 B2 63.0(18) . .
B3 C1 B2 116.1(13) . .
C2 C1 B6 118(3) . .
B4 C1 B6 116(2) . .
B3 C1 B6 63(2) . .
B2 C1 B6 115.0(18) . .
C2 C1 B5 116(3) . .
B4 C1 B5 116(2) . .
B3 C1 B5 115.3(18) . .
B2 C1 B5 63(2) . .
B6 C1 B5 62.3(13) . .
N1 C2 C1 175(4) . .
C2 N1 Cs1 170.7(16) . 12_454

loop_
_geom_bond_atom_site_label_1
_geom_bond_atom_site_label_2
_geom_bond_distance
_geom_bond_site_symmetry_2
Cs1 N1 3.308(11) 10_544
Cs1 N1 3.308(11) 14_444
Cs1 Cl4 3.5458(11) 8
Cs1 Cl4 3.5458(11) 4_554
Cs1 Cl2 3.7263(11) 25
Cs1 Cl2 3.7263(11) 31_554
Cs1 Cl5 3.8074(12) 24
Cs1 Cl5 3.8074(12) 20_656
Cs1 Cl1 3.843(4) 10_544
Cs1 Cl1 3.843(4) 14_444
Cs1 Cl3 3.8492(11) 7
Cs1 Cl3 3.8492(11) .
B2 C1 1.73(7) .
B2 B6 1.765(5) 25
B2 Cl2 1.766(3) .
B2 B3 1.771(5) 25
B2 B4 1.791(5) .
B2 B5 1.812(5) .
B2 B1 1.82(8) .
Cl2 Cs1 3.7263(11) 25
B3 C1 1.71(7) .
B3 Cl3 1.764(3) .
B3 B2 1.771(5) 25
B3 B5 1.772(5) 25
B3 B6 1.806(5) .
B3 B4 1.807(5) .
B3 B1 1.86(8) .
B4 C1 1.70(4) .
B4 Cl4 1.765(4) .
B4 B6 1.769(5) 25
B4 B5 1.775(5) 25
B4 B1 1.84(4) .
Cl4 Cs1 3.5458(11) 2_545
B5 C1 1.74(5) .
B5 Cl5 1.761(4) .
B5 B3 1.772(5) 25
B5 B4 1.775(5) 25
B5 B6 1.797(5) .
B5 B1 1.80(6) .
Cl5 Cs1 3.8074(12) 26_565
B6 C1 1.73(5) .
B6 B2 1.765(5) 25
B6 Cl6 1.767(4) .
B6 B4 1.769(5) 25
B6 B1 1.82(6) .
B1 Cl1 1.7601(11) .
Cl1 Cs1 3.843(4) 12_454
C1 C2 1.4602(11) .
C2 N1 1.048(14) .
N1 Cs1 3.308(11) 12_454
